data_7022907
loop_
_publ_author_name
'Labande, Agn\`es'
'Debono, Nathalie'
'Sournia-Saquet, Alix'
'Daran, Jean-Claude'
'Poli, Rinaldo'

_publ_section_title
;
 Oxidation-promoted activation of a ferrocene C-H bond by a rhodium
 complex.
;
_journal_issue 18
_journal_name_full 'Dalton transactions (Cambridge, England : 2003)'
_journal_page_first 6531
_journal_page_last 6537
_journal_paper_doi 10.1039/c3dt50240f
_journal_volume 42
_journal_year 2013
_chemical_formula_moiety 'C27 H26 Cl Fe N4 P Rh, B F4, 2(C2 H3 N)'
_chemical_formula_sum 'C41 H38 B Cl F4 Fe N6 P Rh'
_chemical_formula_weight 926.76
_chemical_name_systematic
;
?
;
_space_group_IT_number 2
_symmetry_cell_setting triclinic
_symmetry_space_group_name_Hall '-P 1'
_symmetry_space_group_name_H-M 'P -1'
_atom_sites_solution_hydrogens geom
_atom_sites_solution_primary direct
_atom_sites_solution_secondary difmap
_audit_creation_method SHELXL-97
_cell_angle_alpha 109.575(2)
_cell_angle_beta 90.802(2)
_cell_angle_gamma 110.176(2)
_cell_formula_units_Z 2
_cell_length_a 10.9788(3)
_cell_length_b 13.0213(4)
_cell_length_c 15.2286(4)
_cell_measurement_reflns_used 23061
_cell_measurement_temperature 180(2)
_cell_measurement_theta_max 28.23
_cell_measurement_theta_min 2.62
_cell_volume 1904.59(10)
_computing_cell_refinement CrysAlisPro
_computing_data_collection 'CrysAlisPro (Agilent Technologies, 2012)'
_computing_data_reduction CrysAlisPro
_computing_molecular_graphics 'ORTEPIII (Burnett & Johnson, 1996); ORTEP-3 for Windows (Farrugia, 1997)'
_computing_publication_material SHELXL-97
_computing_structure_refinement 'SHELXL-97 (Sheldrick, 2008)'
_computing_structure_solution 'SIR-97 (Altomare et al., 1999)'
_diffrn_ambient_temperature 180(2)
_diffrn_detector_area_resol_mean 8.2632
_diffrn_measured_fraction_theta_full 0.998
_diffrn_measured_fraction_theta_max 0.998
_diffrn_measurement_device_type 'Xcalibur, Sapphire1, long nozzle'
_diffrn_measurement_method '\w scans'
_diffrn_radiation_monochromator graphite
_diffrn_radiation_source 'fine-focus sealed tube'
_diffrn_radiation_type MoK\a
_diffrn_radiation_wavelength 0.71073
_diffrn_reflns_av_R_equivalents 0.0315
_diffrn_reflns_av_sigmaI/netI 0.0238
_diffrn_reflns_limit_h_max 13
_diffrn_reflns_limit_h_min -13
_diffrn_reflns_limit_k_max 16
_diffrn_reflns_limit_k_min -16
_diffrn_reflns_limit_l_max 19
_diffrn_reflns_limit_l_min -19
_diffrn_reflns_number 32054
_diffrn_reflns_theta_full 26.37
_diffrn_reflns_theta_max 26.37
_diffrn_reflns_theta_min 2.63
_exptl_absorpt_coefficient_mu 0.986
_exptl_absorpt_correction_T_max 1.00000
_exptl_absorpt_correction_T_min 0.80404
_exptl_absorpt_correction_type multi-scan
_exptl_absorpt_process_details
;
Empirical absorption correction using spherical harmonics,
implemented in SCALE3 ABSPACK scaling algorithm.
CrysAlisPro (Agilent Technologies,2012)
;
_exptl_crystal_colour orange
_exptl_crystal_density_diffrn 1.616
_exptl_crystal_density_method 'not measured'
_exptl_crystal_description box
_exptl_crystal_F_000 940
_exptl_crystal_size_max 0.56
_exptl_crystal_size_mid 0.25
_exptl_crystal_size_min 0.15
_refine_diff_density_max 1.026
_refine_diff_density_min -0.729
_refine_diff_density_rms 0.072
_refine_ls_extinction_method none
_refine_ls_goodness_of_fit_ref 1.053
_refine_ls_hydrogen_treatment constr
_refine_ls_matrix_type full
_refine_ls_number_parameters 508
_refine_ls_number_reflns 7775
_refine_ls_number_restraints 0
_refine_ls_restrained_S_all 1.053
_refine_ls_R_factor_all 0.0345
_refine_ls_R_factor_gt 0.0287
_refine_ls_shift/su_max 0.001
_refine_ls_shift/su_mean 0.000
_refine_ls_structure_factor_coef Fsqd
_refine_ls_weighting_details 'calc w=1/[\s^2^(Fo^2^)+(0.0326P)^2^+2.6168P] where P=(Fo^2^+2Fc^2^)/3'
_refine_ls_weighting_scheme calc
_refine_ls_wR_factor_gt 0.0715
_refine_ls_wR_factor_ref 0.0757
_reflns_number_gt 6949
_reflns_number_total 7775
_reflns_threshold_expression I>2\s(I)
_cod_data_source_file c3dt50240f.txt
_cod_data_source_block 4
_cod_original_cell_volume 1904.59(9)
_cod_database_code 7022907

loop_
_symmetry_equiv_pos_as_xyz
'x, y, z'
'-x, -y, -z'

loop_
_atom_site_label
_atom_site_type_symbol
_atom_site_fract_x
_atom_site_fract_y
_atom_site_fract_z
_atom_site_U_iso_or_equiv
_atom_site_adp_type
_atom_site_occupancy
_atom_site_symmetry_multiplicity
_atom_site_calc_flag
_atom_site_refinement_flags
Rh1 Rh 0.384741(16) 0.122378(15) 0.800385(12) 0.01472(6) Uani 1 1 d .
Fe1 Fe 0.45398(3) 0.20591(3) 0.59772(2) 0.01847(8) Uani 1 1 d .
Cl1 Cl 0.46049(6) -0.04033(5) 0.75816(4) 0.02296(13) Uani 1 1 d .
P1 P 0.21730(5) 0.05852(5) 0.67734(4) 0.01471(12) Uani 1 1 d .
N1 N 0.4281(2) 0.37837(17) 0.84367(14) 0.0222(4) Uani 1 1 d .
N2 N 0.2706(2) 0.30322(17) 0.91175(14) 0.0217(4) Uani 1 1 d .
N3 N 0.53012(19) 0.19125(17) 0.91827(14) 0.0190(4) Uani 1 1 d .
N4 N 0.28291(19) 0.04295(17) 0.89513(14) 0.0191(4) Uani 1 1 d .
C1 C 0.5091(2) 0.1879(2) 0.71830(16) 0.0189(5) Uani 1 1 d .
C2 C 0.5614(2) 0.3069(2) 0.72496(17) 0.0219(5) Uani 1 1 d .
C3 C 0.6413(2) 0.3177(2) 0.65286(19) 0.0265(5) Uani 1 1 d .
H3 H 0.6878 0.3880 0.6425 0.032 Uiso 1 1 calc R
C4 C 0.6385(2) 0.2046(2) 0.5999(2) 0.0282(6) Uani 1 1 d .
H4 H 0.6833 0.1854 0.5475 0.034 Uiso 1 1 calc R
C5 C 0.5568(2) 0.1242(2) 0.63881(18) 0.0238(5) Uani 1 1 d .
H5 H 0.5370 0.0420 0.6160 0.029 Uiso 1 1 calc R
C6 C 0.2620(2) 0.1270(2) 0.59123(17) 0.0191(5) Uani 1 1 d .
C7 C 0.2955(2) 0.2490(2) 0.60443(19) 0.0255(5) Uani 1 1 d .
H7 H 0.2809 0.3064 0.6565 0.031 Uiso 1 1 calc R
C8 C 0.3541(3) 0.2680(3) 0.5262(2) 0.0320(6) Uani 1 1 d .
H8 H 0.3845 0.3405 0.5165 0.038 Uiso 1 1 calc R
C9 C 0.3597(3) 0.1622(3) 0.46528(19) 0.0325(6) Uani 1 1 d .
H9 H 0.3959 0.1511 0.4081 0.039 Uiso 1 1 calc R
C10 C 0.3023(3) 0.0748(2) 0.50396(18) 0.0268(5) Uani 1 1 d .
H10 H 0.2921 -0.0053 0.4764 0.032 Uiso 1 1 calc R
C11 C 0.3556(2) 0.2754(2) 0.85295(16) 0.0192(5) Uani 1 1 d .
C12 C 0.2896(3) 0.4204(2) 0.9365(2) 0.0302(6) Uani 1 1 d .
H12 H 0.2413 0.4602 0.9760 0.036 Uiso 1 1 calc R
C13 C 0.3881(3) 0.4670(2) 0.8947(2) 0.0305(6) Uani 1 1 d .
H13 H 0.4241 0.5465 0.8993 0.037 Uiso 1 1 calc R
C111 C 0.1480(2) -0.09774(19) 0.60560(17) 0.0182(5) Uani 1 1 d .
C112 C 0.1690(2) -0.1800(2) 0.63640(18) 0.0240(5) Uani 1 1 d .
H112 H 0.2263 -0.1547 0.6932 0.029 Uiso 1 1 calc R
C113 C 0.1070(3) -0.2987(2) 0.5848(2) 0.0330(6) Uani 1 1 d .
H113 H 0.1219 -0.3545 0.6063 0.040 Uiso 1 1 calc R
C114 C 0.0238(3) -0.3363(2) 0.5023(2) 0.0321(6) Uani 1 1 d .
H114 H -0.0192 -0.4179 0.4673 0.038 Uiso 1 1 calc R
C115 C 0.0031(3) -0.2552(2) 0.47104(19) 0.0287(6) Uani 1 1 d .
H115 H -0.0537 -0.2812 0.4139 0.034 Uiso 1 1 calc R
C116 C 0.0640(2) -0.1365(2) 0.52189(18) 0.0231(5) Uani 1 1 d .
H116 H 0.0487 -0.0812 0.4999 0.028 Uiso 1 1 calc R
C121 C 0.0670(2) 0.0843(2) 0.71060(16) 0.0201(5) Uani 1 1 d .
C122 C -0.0453(2) -0.0073(2) 0.71105(17) 0.0259(5) Uani 1 1 d .
H122 H -0.0442 -0.0840 0.6948 0.031 Uiso 1 1 calc R
C123 C -0.1590(3) 0.0124(3) 0.73499(19) 0.0347(7) Uani 1 1 d .
H123 H -0.2347 -0.0504 0.7362 0.042 Uiso 1 1 calc R
C124 C -0.1621(3) 0.1220(3) 0.7567(2) 0.0399(7) Uani 1 1 d .
H124 H -0.2409 0.1346 0.7712 0.048 Uiso 1 1 calc R
C125 C -0.0516(3) 0.2143(3) 0.7579(2) 0.0386(7) Uani 1 1 d .
H125 H -0.0539 0.2906 0.7740 0.046 Uiso 1 1 calc R
C126 C 0.0633(3) 0.1960(2) 0.73550(18) 0.0270(5) Uani 1 1 d .
H126 H 0.1396 0.2602 0.7372 0.032 Uiso 1 1 calc R
C211 C 0.1678(2) 0.2280(2) 0.94694(19) 0.0261(5) Uani 1 1 d .
H21A H 0.1210 0.1529 0.8957 0.039 Uiso 1 1 calc R
H21B H 0.1061 0.2665 0.9709 0.039 Uiso 1 1 calc R
H21C H 0.2071 0.2141 0.9979 0.039 Uiso 1 1 calc R
C221 C 0.5449(3) 0.4083(2) 0.79773(19) 0.0280(6) Uani 1 1 d .
H22A H 0.6234 0.4487 0.8466 0.034 Uiso 1 1 calc R
H22B H 0.5407 0.4644 0.7682 0.034 Uiso 1 1 calc R
C311 C 0.6526(2) 0.2645(2) 0.92489(18) 0.0241(5) Uani 1 1 d .
H311 H 0.6783 0.2868 0.8726 0.029 Uiso 1 1 calc R
C312 C 0.7433(3) 0.3091(2) 1.00437(19) 0.0289(6) Uani 1 1 d .
H312 H 0.8305 0.3600 1.0069 0.035 Uiso 1 1 calc R
C313 C 0.7039(3) 0.2776(2) 1.0805(2) 0.0327(6) Uani 1 1 d .
H313 H 0.7638 0.3084 1.1369 0.039 Uiso 1 1 calc R
C314 C 0.5779(3) 0.2018(2) 1.07450(19) 0.0296(6) Uani 1 1 d .
H314 H 0.5501 0.1795 1.1264 0.035 Uiso 1 1 calc R
C315 C 0.4921(2) 0.1584(2) 0.99181(17) 0.0210(5) Uani 1 1 d .
C411 C 0.3566(2) 0.0733(2) 0.97803(17) 0.0209(5) Uani 1 1 d .
C412 C 0.3073(3) 0.0258(2) 1.04492(19) 0.0297(6) Uani 1 1 d .
H412 H 0.3602 0.0483 1.1031 0.036 Uiso 1 1 calc R
C413 C 0.1801(3) -0.0548(3) 1.0259(2) 0.0331(6) Uani 1 1 d .
H413 H 0.1441 -0.0871 1.0714 0.040 Uiso 1 1 calc R
C414 C 0.1064(3) -0.0878(2) 0.94072(19) 0.0286(6) Uani 1 1 d .
H414 H 0.0195 -0.1445 0.9257 0.034 Uiso 1 1 calc R
C415 C 0.1611(2) -0.0369(2) 0.87752(18) 0.0221(5) Uani 1 1 d .
H415 H 0.1098 -0.0597 0.8186 0.027 Uiso 1 1 calc R
N5 N 0.0985(4) 0.4897(3) 0.1049(3) 0.0668(9) Uani 1 1 d .
C511 C 0.0741(3) 0.4670(3) 0.1693(3) 0.0501(9) Uani 1 1 d .
C512 C 0.0431(4) 0.4364(5) 0.2520(3) 0.0707(13) Uani 1 1 d .
H51A H -0.0144 0.3535 0.2322 0.106 Uiso 1 1 calc R
H51B H -0.0016 0.4854 0.2903 0.106 Uiso 1 1 calc R
H51C H 0.1242 0.4497 0.2893 0.106 Uiso 1 1 calc R
N6 N 0.7559(3) 0.4852(3) 0.3051(2) 0.0519(7) Uani 1 1 d .
C611 C 0.6880(3) 0.4413(3) 0.3477(3) 0.0456(8) Uani 1 1 d .
C612 C 0.6032(4) 0.3853(5) 0.4033(4) 0.0841(15) Uani 1 1 d .
H61A H 0.5985 0.3043 0.3858 0.126 Uiso 1 1 calc R
H61B H 0.5152 0.3853 0.3916 0.126 Uiso 1 1 calc R
H61C H 0.6384 0.4284 0.4703 0.126 Uiso 1 1 calc R
B1 B 0.2968(4) 0.2952(3) 0.2263(3) 0.0524(10) Uani 1 1 d .
F11 F 0.3524(3) 0.3202(2) 0.15071(19) 0.0932(9) Uani 1 1 d .
F12 F 0.3191(2) 0.39710(18) 0.30234(17) 0.0661(6) Uani 1 1 d .
F13 F 0.3630(3) 0.2323(2) 0.2485(2) 0.0868(8) Uani 1 1 d .
F14 F 0.1683(3) 0.2273(2) 0.2003(3) 0.1037(10) Uani 1 1 d .

loop_
_atom_site_aniso_label
_atom_site_aniso_U_11
_atom_site_aniso_U_22
_atom_site_aniso_U_33
_atom_site_aniso_U_23
_atom_site_aniso_U_13
_atom_site_aniso_U_12
Rh1 0.01619(9) 0.01542(9) 0.01332(10) 0.00554(7) 0.00192(7) 0.00646(7)
Fe1 0.02088(17) 0.01919(17) 0.01692(18) 0.00814(14) 0.00497(13) 0.00766(13)
Cl1 0.0263(3) 0.0229(3) 0.0235(3) 0.0088(2) 0.0035(2) 0.0132(2)
P1 0.0170(3) 0.0138(3) 0.0140(3) 0.0049(2) 0.0019(2) 0.0066(2)
N1 0.0263(10) 0.0176(10) 0.0197(11) 0.0041(8) 0.0025(8) 0.0071(8)
N2 0.0258(10) 0.0197(10) 0.0191(10) 0.0045(8) 0.0048(8) 0.0103(8)
N3 0.0207(9) 0.0185(9) 0.0178(10) 0.0052(8) 0.0018(8) 0.0084(8)
N4 0.0233(10) 0.0203(10) 0.0152(10) 0.0064(8) 0.0031(8) 0.0101(8)
C1 0.0165(10) 0.0241(12) 0.0171(12) 0.0087(10) 0.0022(9) 0.0076(9)
C2 0.0178(11) 0.0244(12) 0.0193(12) 0.0073(10) 0.0009(9) 0.0036(9)
C3 0.0198(12) 0.0303(13) 0.0275(14) 0.0143(11) 0.0050(10) 0.0032(10)
C4 0.0243(12) 0.0373(15) 0.0299(14) 0.0165(12) 0.0112(11) 0.0152(11)
C5 0.0225(12) 0.0318(13) 0.0262(13) 0.0154(11) 0.0091(10) 0.0158(10)
C6 0.0189(11) 0.0212(11) 0.0179(12) 0.0084(10) 0.0010(9) 0.0070(9)
C7 0.0254(12) 0.0265(13) 0.0326(15) 0.0167(11) 0.0058(11) 0.0133(10)
C8 0.0303(14) 0.0378(15) 0.0386(16) 0.0283(13) 0.0045(12) 0.0111(12)
C9 0.0340(14) 0.0400(16) 0.0180(13) 0.0137(12) 0.0015(11) 0.0045(12)
C10 0.0289(13) 0.0275(13) 0.0179(13) 0.0056(10) 0.0016(10) 0.0060(11)
C11 0.0217(11) 0.0193(11) 0.0146(11) 0.0054(9) 0.0013(9) 0.0060(9)
C12 0.0377(15) 0.0231(13) 0.0291(15) 0.0034(11) 0.0072(12) 0.0164(11)
C13 0.0410(15) 0.0172(12) 0.0307(15) 0.0048(11) 0.0071(12) 0.0113(11)
C111 0.0186(11) 0.0156(10) 0.0186(12) 0.0041(9) 0.0015(9) 0.0063(9)
C112 0.0269(12) 0.0195(11) 0.0235(13) 0.0068(10) -0.0032(10) 0.0073(10)
C113 0.0398(15) 0.0196(12) 0.0392(16) 0.0118(12) -0.0027(13) 0.0096(11)
C114 0.0362(15) 0.0167(12) 0.0325(15) 0.0023(11) -0.0048(12) 0.0039(11)
C115 0.0297(13) 0.0257(13) 0.0234(14) 0.0039(11) -0.0041(11) 0.0068(11)
C116 0.0254(12) 0.0214(12) 0.0225(13) 0.0071(10) -0.0015(10) 0.0095(10)
C121 0.0216(11) 0.0284(12) 0.0137(11) 0.0072(10) 0.0015(9) 0.0137(10)
C122 0.0222(12) 0.0339(14) 0.0181(12) 0.0060(11) 0.0015(10) 0.0094(11)
C123 0.0214(13) 0.0560(19) 0.0195(13) 0.0082(13) 0.0026(10) 0.0113(12)
C124 0.0335(15) 0.076(2) 0.0237(15) 0.0184(15) 0.0105(12) 0.0356(16)
C125 0.0550(19) 0.0565(19) 0.0289(15) 0.0201(14) 0.0155(14) 0.0449(17)
C126 0.0346(14) 0.0327(14) 0.0218(13) 0.0116(11) 0.0073(11) 0.0202(12)
C211 0.0282(13) 0.0290(13) 0.0245(13) 0.0104(11) 0.0117(11) 0.0136(11)
C221 0.0292(13) 0.0205(12) 0.0260(14) 0.0066(11) 0.0069(11) 0.0011(10)
C311 0.0234(12) 0.0211(12) 0.0262(14) 0.0072(10) 0.0011(10) 0.0078(10)
C312 0.0231(12) 0.0248(13) 0.0315(15) 0.0031(11) -0.0031(11) 0.0077(10)
C313 0.0321(14) 0.0355(15) 0.0238(14) 0.0025(12) -0.0086(11) 0.0132(12)
C314 0.0340(14) 0.0358(14) 0.0200(13) 0.0090(11) -0.0017(11) 0.0155(12)
C315 0.0245(12) 0.0219(11) 0.0182(12) 0.0052(10) 0.0009(10) 0.0125(10)
C411 0.0275(12) 0.0218(11) 0.0168(12) 0.0065(10) 0.0025(10) 0.0137(10)
C412 0.0354(14) 0.0367(15) 0.0204(13) 0.0126(12) 0.0037(11) 0.0153(12)
C413 0.0411(16) 0.0387(15) 0.0248(14) 0.0195(13) 0.0106(12) 0.0130(13)
C414 0.0285(13) 0.0291(13) 0.0289(14) 0.0137(12) 0.0087(11) 0.0081(11)
C415 0.0237(12) 0.0231(12) 0.0196(12) 0.0090(10) 0.0025(10) 0.0073(10)
N5 0.066(2) 0.082(3) 0.058(2) 0.025(2) 0.0258(18) 0.0343(19)
C511 0.0308(16) 0.056(2) 0.049(2) 0.0051(17) 0.0075(15) 0.0125(15)
C512 0.0386(19) 0.108(4) 0.055(2) 0.030(2) 0.0106(18) 0.014(2)
N6 0.0576(18) 0.0445(16) 0.0482(18) 0.0114(14) 0.0081(15) 0.0177(14)
C611 0.0421(18) 0.0420(18) 0.053(2) 0.0156(16) 0.0039(16) 0.0171(15)
C612 0.053(2) 0.109(4) 0.112(4) 0.072(4) 0.025(3) 0.024(3)
B1 0.061(3) 0.0266(17) 0.054(3) 0.0127(17) -0.010(2) 0.0009(17)
F11 0.132(3) 0.0476(14) 0.0721(18) 0.0134(13) 0.0108(17) 0.0084(15)
F12 0.0714(15) 0.0424(11) 0.0715(15) 0.0073(11) 0.0055(12) 0.0188(11)
F13 0.108(2) 0.0578(15) 0.0891(19) 0.0154(14) -0.0143(16) 0.0370(15)
F14 0.0570(15) 0.0721(18) 0.143(3) 0.0162(18) -0.0210(17) 0.0019(13)

loop_
_atom_type_symbol
_atom_type_description
_atom_type_scat_dispersion_real
_atom_type_scat_dispersion_imag
_atom_type_scat_source
C C 0.0033 0.0016 'International Tables Vol C Tables 4.2.6.8 and 6.1.1.4'
H H 0.0000 0.0000 'International Tables Vol C Tables 4.2.6.8 and 6.1.1.4'
N N 0.0061 0.0033 'International Tables Vol C Tables 4.2.6.8 and 6.1.1.4'
P P 0.1023 0.0942 'International Tables Vol C Tables 4.2.6.8 and 6.1.1.4'
Fe Fe 0.3463 0.8444 'International Tables Vol C Tables 4.2.6.8 and 6.1.1.4'
Rh Rh -1.1178 0.9187 'International Tables Vol C Tables 4.2.6.8 and 6.1.1.4'
Cl Cl 0.1484 0.1585 'International Tables Vol C Tables 4.2.6.8 and 6.1.1.4'
B B 0.0013 0.0007 'International Tables Vol C Tables 4.2.6.8 and 6.1.1.4'
F F 0.0171 0.0103 'International Tables Vol C Tables 4.2.6.8 and 6.1.1.4'

loop_
_geom_angle_atom_site_label_1
_geom_angle_atom_site_label_2
_geom_angle_atom_site_label_3
_geom_angle
C11 Rh1 C1 89.97(9)
C11 Rh1 N3 86.40(8)
C1 Rh1 N3 94.51(8)
C11 Rh1 N4 97.38(8)
C1 Rh1 N4 168.75(8)
N3 Rh1 N4 77.56(8)
C11 Rh1 P1 88.92(7)
C1 Rh1 P1 87.00(7)
N3 Rh1 P1 175.08(5)
N4 Rh1 P1 101.58(6)
C11 Rh1 Cl1 168.68(7)
C1 Rh1 Cl1 87.57(7)
N3 Rh1 Cl1 82.78(5)
N4 Rh1 Cl1 83.56(5)
P1 Rh1 Cl1 101.98(2)
C6 Fe1 C7 42.45(10)
C6 Fe1 C2 118.21(10)
C7 Fe1 C2 103.23(11)
C6 Fe1 C5 112.38(10)
C7 Fe1 C5 148.27(10)
C2 Fe1 C5 69.14(10)
C6 Fe1 C10 41.84(10)
C7 Fe1 C10 69.86(11)
C2 Fe1 C10 156.72(10)
C5 Fe1 C10 104.53(11)
C6 Fe1 C3 158.97(10)
C7 Fe1 C3 126.12(11)
C2 Fe1 C3 41.42(10)
C5 Fe1 C3 69.21(11)
C10 Fe1 C3 159.13(11)
C6 Fe1 C4 151.23(10)
C7 Fe1 C4 166.13(11)
C2 Fe1 C4 69.04(10)
C5 Fe1 C4 41.28(10)
C10 Fe1 C4 121.78(11)
C3 Fe1 C4 40.67(11)
C6 Fe1 C1 96.99(9)
C7 Fe1 C1 112.35(10)
C2 Fe1 C1 41.15(10)
C5 Fe1 C1 41.63(9)
C10 Fe1 C1 119.38(10)
C3 Fe1 C1 69.94(10)
C4 Fe1 C1 69.94(10)
C6 Fe1 C8 69.81(10)
C7 Fe1 C8 40.88(11)
C2 Fe1 C8 121.76(11)
C5 Fe1 C8 167.18(11)
C10 Fe1 C8 68.19(11)
C3 Fe1 C8 113.62(11)
C4 Fe1 C8 132.71(11)
C1 Fe1 C8 151.02(11)
C6 Fe1 C9 69.79(10)
C7 Fe1 C9 68.83(12)
C2 Fe1 C9 159.04(11)
C5 Fe1 C9 127.87(12)
C10 Fe1 C9 40.66(11)
C3 Fe1 C9 127.02(11)
C4 Fe1 C9 114.15(11)
C1 Fe1 C9 159.59(11)
C8 Fe1 C9 39.92(12)
C6 P1 C111 103.18(11)
C6 P1 C121 103.25(11)
C111 P1 C121 100.36(11)
C6 P1 Rh1 113.85(8)
C111 P1 Rh1 118.15(8)
C121 P1 Rh1 115.92(8)
C11 N1 C13 111.1(2)
C11 N1 C221 130.2(2)
C13 N1 C221 118.4(2)
C11 N2 C12 110.6(2)
C11 N2 C211 129.3(2)
C12 N2 C211 120.1(2)
C311 N3 C315 119.4(2)
C311 N3 Rh1 124.84(17)
C315 N3 Rh1 115.70(16)
C415 N4 C411 118.4(2)
C415 N4 Rh1 127.11(16)
C411 N4 Rh1 114.31(16)
C2 C1 C5 105.8(2)
C2 C1 Rh1 126.33(17)
C5 C1 Rh1 127.80(18)
C2 C1 Fe1 68.34(14)
C5 C1 Fe1 68.29(13)
Rh1 C1 Fe1 125.26(11)
C1 C2 C3 109.7(2)
C1 C2 C221 126.8(2)
C3 C2 C221 123.4(2)
C1 C2 Fe1 70.51(14)
C3 C2 Fe1 70.09(14)
C221 C2 Fe1 128.61(19)
C4 C3 C2 107.5(2)
C4 C3 Fe1 69.75(15)
C2 C3 Fe1 68.49(14)
C3 C4 C5 108.0(2)
C3 C4 Fe1 69.58(14)
C5 C4 Fe1 68.64(14)
C4 C5 C1 109.0(2)
C4 C5 Fe1 70.08(14)
C1 C5 Fe1 70.08(13)
C10 C6 C7 106.4(2)
C10 C6 P1 124.19(18)
C7 C6 P1 127.80(19)
C10 C6 Fe1 70.25(14)
C7 C6 Fe1 69.25(13)
P1 C6 Fe1 114.03(12)
C8 C7 C6 107.9(2)
C8 C7 Fe1 71.63(15)
C6 C7 Fe1 68.31(13)
C9 C8 C7 108.8(2)
C9 C8 Fe1 70.19(16)
C7 C8 Fe1 67.49(14)
C8 C9 C10 108.1(2)
C8 C9 Fe1 69.89(15)
C10 C9 Fe1 68.16(15)
C9 C10 C6 108.8(2)
C9 C10 Fe1 71.19(15)
C6 C10 Fe1 67.91(14)
N2 C11 N1 104.0(2)
N2 C11 Rh1 129.29(17)
N1 C11 Rh1 126.39(17)
C13 C12 N2 107.2(2)
C12 C13 N1 107.1(2)
C112 C111 C116 119.0(2)
C112 C111 P1 121.12(18)
C116 C111 P1 119.64(18)
C113 C112 C111 120.3(2)
C114 C113 C112 120.3(2)
C115 C114 C113 119.7(2)
C114 C115 C116 120.7(2)
C115 C116 C111 120.0(2)
C122 C121 C126 118.6(2)
C122 C121 P1 120.85(19)
C126 C121 P1 120.56(19)
C123 C122 C121 120.6(3)
C124 C123 C122 120.1(3)
C123 C124 C125 120.3(3)
C124 C125 C126 120.1(3)
C125 C126 C121 120.3(3)
N1 C221 C2 114.8(2)
N3 C311 C312 122.6(2)
C311 C312 C313 118.1(3)
C314 C313 C312 119.9(2)
C313 C314 C315 119.1(3)
N3 C315 C314 120.8(2)
N3 C315 C411 116.4(2)
C314 C315 C411 122.7(2)
N4 C411 C412 121.4(2)
N4 C411 C315 115.9(2)
C412 C411 C315 122.8(2)
C413 C412 C411 119.1(3)
C414 C413 C412 119.5(3)
C413 C414 C415 118.5(3)
N4 C415 C414 123.1(2)
N5 C511 C512 179.3(5)
N6 C611 C612 179.0(4)
F14 B1 F13 109.1(3)
F14 B1 F12 112.6(4)
F13 B1 F12 109.3(3)
F14 B1 F11 110.8(4)
F13 B1 F11 104.0(4)
F12 B1 F11 110.7(3)

loop_
_geom_bond_atom_site_label_1
_geom_bond_atom_site_label_2
_geom_bond_distance
Rh1 C11 2.022(2)
Rh1 C1 2.028(2)
Rh1 N3 2.104(2)
Rh1 N4 2.156(2)
Rh1 P1 2.3210(6)
Rh1 Cl1 2.4313(6)
Fe1 C6 1.985(2)
Fe1 C7 1.998(2)
Fe1 C2 2.008(2)
Fe1 C5 2.013(2)
Fe1 C10 2.016(3)
Fe1 C3 2.030(3)
Fe1 C4 2.032(3)
Fe1 C1 2.037(2)
Fe1 C8 2.052(3)
Fe1 C9 2.056(3)
P1 C6 1.804(2)
P1 C111 1.825(2)
P1 C121 1.840(2)
N1 C11 1.359(3)
N1 C13 1.373(3)
N1 C221 1.465(3)
N2 C11 1.358(3)
N2 C12 1.380(3)
N2 C211 1.458(3)
N3 C311 1.333(3)
N3 C315 1.350(3)
N4 C415 1.336(3)
N4 C411 1.350(3)
C1 C2 1.422(3)
C1 C5 1.439(3)
C2 C3 1.428(3)
C2 C221 1.481(3)
C3 C4 1.411(4)
C4 C5 1.426(4)
C6 C10 1.429(3)
C6 C7 1.442(3)
C7 C8 1.415(4)
C8 C9 1.403(4)
C9 C10 1.415(4)
C12 C13 1.330(4)
C111 C112 1.387(3)
C111 C116 1.395(3)
C112 C113 1.384(4)
C113 C114 1.378(4)
C114 C115 1.376(4)
C115 C116 1.381(3)
C121 C122 1.391(4)
C121 C126 1.391(3)
C122 C123 1.388(4)
C123 C124 1.365(5)
C124 C125 1.377(5)
C125 C126 1.388(4)
C311 C312 1.374(4)
C312 C313 1.381(4)
C313 C314 1.375(4)
C314 C315 1.384(4)
C315 C411 1.478(3)
C411 C412 1.386(4)
C412 C413 1.381(4)
C413 C414 1.371(4)
C414 C415 1.376(4)
N5 C511 1.126(5)
C511 C512 1.454(6)
N6 C611 1.129(4)
C611 C612 1.442(6)
B1 F14 1.348(5)
B1 F13 1.378(5)
B1 F12 1.378(5)
B1 F11 1.392(5)

loop_
_geom_hbond_atom_site_label_D
_geom_hbond_atom_site_label_H
_geom_hbond_atom_site_label_A
_geom_hbond_distance_DH
_geom_hbond_distance_HA
_geom_hbond_distance_DA
_geom_hbond_angle_DHA
_geom_hbond_site_symmetry_A
_geom_hbond_publ_flag
C12 H12 N5 0.9500 2.5400 3.420(5) 154.00 1_556 yes
C211 H21C F11 0.9800 2.4700 3.291(4) 141.00 1_556 yes
C221 H22B F11 0.9900 2.4800 3.123(4) 122.00 2_666 yes
C221 H22B F12 0.9900 2.4900 3.319(4) 141.00 2_666 yes
C512 H51C F12 0.9800 2.4900 3.361(5) 149.00 . yes
C612 H61B F13 0.9800 2.4900 3.088(6) 119.00 . yes
C112 H112 Cl1 0.9500 2.4700 3.248(3) 139.00 . yes
C123 H123 F13 0.9500 2.3900 3.297(5) 159.00 2_556 yes
C414 H414 F14 0.9500 2.4600 3.230(5) 138.00 2_556 yes
